data_4316205
loop_
_publ_author_name
'Aaron Breivogel'
'Christoph F\"orster'
'Katja Heinze'

_publ_contact_author
;
       Prof. Dr. Katja Heinze
       Institute of Inorganic and Analytical Chemistry
       Johannes Gutenberg University Mainz
       Duesbergweg 10-14
       55128 Mainz
       Germany
;
_publ_contact_author_email katja.heinze@uni-mainz.de
_publ_contact_author_fax '049 6131 39-27277'
_publ_contact_author_phone '049 6131 39-25886'
_publ_section_title
;
 A Heteroleptic Bis(tridentate)ruthenium(II) Polypyridine Complex with
 Improved Photophysical Properties and Integrated Functionalizability
;
_journal_name_full 'Inorganic Chemistry'
_journal_page_first 7052
_journal_page_last 7056
_journal_paper_doi 10.1021/ic1007236
_journal_volume 49
_journal_year 2010
_chemical_formula_sum 'C37 H35 F12 N9 O2 P2 Ru'
_chemical_formula_weight 1028.75
_chemical_name_systematic
;
 ?
;
_space_group_IT_number 2
_symmetry_cell_setting triclinic
_symmetry_space_group_name_Hall '-P 1'
_symmetry_space_group_name_H-M 'P -1'
_atom_sites_solution_hydrogens geom
_atom_sites_solution_primary direct
_atom_sites_solution_secondary difmap
_audit_creation_method SHELXL-97
_cell_angle_alpha 68.413(2)
_cell_angle_beta 73.337(2)
_cell_angle_gamma 73.704(2)
_cell_formula_units_Z 2
_cell_length_a 11.9005(9)
_cell_length_b 13.2663(10)
_cell_length_c 14.7564(11)
_cell_measurement_temperature 173(2)
_cell_volume 2034.8(3)
_computing_structure_refinement 'SHELXL-97 (Sheldrick, 1997)'
_computing_structure_solution 'SHELXS-97 (Sheldrick, 1990)'
_diffrn_ambient_temperature 173(2)
_diffrn_measured_fraction_theta_full 0.985
_diffrn_measured_fraction_theta_max 0.985
_diffrn_radiation_monochromator graphite
_diffrn_radiation_source 'fine-focus sealed tube'
_diffrn_radiation_type MoK\a
_diffrn_radiation_wavelength 0.71073
_diffrn_reflns_av_R_equivalents 0.1026
_diffrn_reflns_av_sigmaI/netI 0.0810
_diffrn_reflns_limit_h_max 15
_diffrn_reflns_limit_h_min -15
_diffrn_reflns_limit_k_max 17
_diffrn_reflns_limit_k_min -17
_diffrn_reflns_limit_l_max 19
_diffrn_reflns_limit_l_min -19
_diffrn_reflns_number 44719
_diffrn_reflns_theta_full 28.12
_diffrn_reflns_theta_max 28.12
_diffrn_reflns_theta_min 1.52
_exptl_absorpt_coefficient_mu 0.567
_exptl_absorpt_correction_T_max 1.27024
_exptl_absorpt_correction_T_min 0.82045
_exptl_absorpt_correction_type multi-scan
_exptl_absorpt_process_details MULABS
_exptl_crystal_colour orange-brown
_exptl_crystal_density_diffrn 1.679
_exptl_crystal_density_method 'not measured'
_exptl_crystal_description plate
_exptl_crystal_F_000 1036
_exptl_crystal_size_max 0.20
_exptl_crystal_size_mid 0.20
_exptl_crystal_size_min 0.10
_refine_diff_density_max 0.508
_refine_diff_density_min -1.257
_refine_diff_density_rms 0.088
_refine_ls_extinction_method none
_refine_ls_goodness_of_fit_ref 0.931
_refine_ls_hydrogen_treatment constr
_refine_ls_matrix_type full
_refine_ls_number_parameters 632
_refine_ls_number_reflns 9793
_refine_ls_number_restraints 21
_refine_ls_restrained_S_all 0.931
_refine_ls_R_factor_all 0.0614
_refine_ls_R_factor_gt 0.0391
_refine_ls_shift/su_max 0.001
_refine_ls_shift/su_mean 0.000
_refine_ls_structure_factor_coef Fsqd
_refine_ls_weighting_details 'calc w=1/[\s^2^(Fo^2^)+(0.0324P)^2^+0.0000P] where P=(Fo^2^+2Fc^2^)/3'
_refine_ls_weighting_scheme calc
_refine_ls_wR_factor_gt 0.0781
_refine_ls_wR_factor_ref 0.0842
_reflns_number_gt 7251
_reflns_number_total 9793
_reflns_threshold_expression >2sigma(I)
_cod_data_source_file ic1007236_si_005.cif
_cod_data_source_block ab1
_cod_database_code 4316205

loop_
_symmetry_equiv_pos_as_xyz
'x, y, z'
'-x, -y, -z'

loop_
_atom_site_label
_atom_site_type_symbol
_atom_site_fract_x
_atom_site_fract_y
_atom_site_fract_z
_atom_site_U_iso_or_equiv
_atom_site_adp_type
_atom_site_occupancy
_atom_site_symmetry_multiplicity
_atom_site_calc_flag
_atom_site_refinement_flags
_atom_site_disorder_assembly
_atom_site_disorder_group
Ru1 Ru 0.363651(18) 0.212476(17) 0.212192(15) 0.01564(6) Uani 1 1 d . . .
N1 N 0.33133(19) 0.11862(17) 0.13984(15) 0.0192(5) Uani 1 1 d . . .
N2 N 0.47620(18) 0.07548(16) 0.25592(15) 0.0172(5) Uani 1 1 d . . .
N3 N 0.43725(18) 0.25262(17) 0.30320(15) 0.0182(5) Uani 1 1 d . . .
C101 C 0.2468(2) 0.1425(2) 0.0867(2) 0.0256(6) Uani 1 1 d . . .
H10A H 0.1912 0.2107 0.0807 0.031 Uiso 1 1 calc R . .
C102 C 0.2372(3) 0.0726(2) 0.0408(2) 0.0332(7) Uani 1 1 d . . .
H10B H 0.1763 0.0926 0.0039 0.040 Uiso 1 1 calc R . .
C103 C 0.3173(3) -0.0271(2) 0.0490(2) 0.0337(7) Uani 1 1 d . . .
H10C H 0.3141 -0.0753 0.0160 0.040 Uiso 1 1 calc R . .
C104 C 0.4021(3) -0.0552(2) 0.1061(2) 0.0267(6) Uani 1 1 d . . .
H10D H 0.4567 -0.1241 0.1140 0.032 Uiso 1 1 calc R . .
C105 C 0.4073(2) 0.0170(2) 0.15163(19) 0.0196(5) Uani 1 1 d . . .
C106 C 0.4880(2) -0.0094(2) 0.22048(19) 0.0194(5) Uani 1 1 d . . .
C107 C 0.5602(2) -0.1099(2) 0.2565(2) 0.0221(6) Uani 1 1 d . . .
H10E H 0.5674 -0.1693 0.2327 0.026 Uiso 1 1 calc R . .
C108 C 0.6225(2) -0.1234(2) 0.3280(2) 0.0238(6) Uani 1 1 d . . .
C109 C 0.6118(2) -0.0351(2) 0.3620(2) 0.0225(6) Uani 1 1 d . . .
H10F H 0.6550 -0.0433 0.4101 0.027 Uiso 1 1 calc R . .
C110 C 0.5377(2) 0.0641(2) 0.32496(18) 0.0188(5) Uani 1 1 d . . .
C111 C 0.5159(2) 0.1658(2) 0.35152(18) 0.0184(5) Uani 1 1 d . . .
C112 C 0.5737(2) 0.1760(2) 0.4158(2) 0.0240(6) Uani 1 1 d . . .
H11A H 0.6266 0.1140 0.4490 0.029 Uiso 1 1 calc R . .
C113 C 0.5543(3) 0.2763(2) 0.4317(2) 0.0298(7) Uani 1 1 d . . .
H11B H 0.5930 0.2844 0.4760 0.036 Uiso 1 1 calc R . .
C114 C 0.4772(3) 0.3646(2) 0.3816(2) 0.0286(7) Uani 1 1 d . . .
H11C H 0.4631 0.4350 0.3901 0.034 Uiso 1 1 calc R . .
C115 C 0.4211(2) 0.3499(2) 0.3193(2) 0.0218(6) Uani 1 1 d . . .
H11D H 0.3681 0.4115 0.2858 0.026 Uiso 1 1 calc R . .
C116 C 0.6968(2) -0.2310(2) 0.3749(2) 0.0269(6) Uani 1 1 d . . .
C117 C 0.7593(3) -0.4205(2) 0.3907(2) 0.0288(7) Uani 1 1 d . . .
H11E H 0.7306 -0.4474 0.4638 0.035 Uiso 1 1 calc R . .
H11F H 0.8441 -0.4147 0.3769 0.035 Uiso 1 1 calc R . .
C118 C 0.7474(3) -0.4986(2) 0.3438(2) 0.0360(7) Uani 1 1 d . . .
H11G H 0.7951 -0.5718 0.3709 0.054 Uiso 1 1 calc R . .
H11H H 0.7761 -0.4713 0.2715 0.054 Uiso 1 1 calc R . .
H11I H 0.6632 -0.5039 0.3582 0.054 Uiso 1 1 calc R . .
O1 O 0.7588(2) -0.24109(16) 0.43106(18) 0.0458(6) Uani 1 1 d . . .
O2 O 0.68731(17) -0.31316(14) 0.34820(14) 0.0281(5) Uani 1 1 d . . .
N4 N 0.48933(18) 0.27950(16) 0.08968(15) 0.0179(5) Uani 1 1 d . . .
N5 N 0.24093(18) 0.35648(16) 0.16390(15) 0.0180(5) Uani 1 1 d . . .
N6 N 0.22988(18) 0.16043(17) 0.33363(15) 0.0188(5) Uani 1 1 d . . .
C201 C 0.6060(2) 0.2594(2) 0.0934(2) 0.0225(6) Uani 1 1 d . . .
H20A H 0.6287 0.2179 0.1555 0.027 Uiso 1 1 calc R . .
C202 C 0.6930(3) 0.2952(2) 0.0131(2) 0.0284(6) Uani 1 1 d . . .
H20B H 0.7743 0.2775 0.0188 0.034 Uiso 1 1 calc R . .
C203 C 0.6601(3) 0.3577(3) -0.0762(2) 0.0342(7) Uani 1 1 d . . .
H20C H 0.7188 0.3832 -0.1336 0.041 Uiso 1 1 calc R . .
C204 C 0.5415(3) 0.3829(2) -0.0818(2) 0.0306(7) Uani 1 1 d . . .
H20D H 0.5177 0.4276 -0.1429 0.037 Uiso 1 1 calc R . .
C205 C 0.4565(2) 0.3431(2) 0.00193(19) 0.0209(6) Uani 1 1 d . . .
N7 N 0.3358(2) 0.36280(18) -0.00218(15) 0.0221(5) Uani 1 1 d . . .
C206 C 0.3115(3) 0.3882(2) -0.1015(2) 0.0325(7) Uani 1 1 d . . .
H20E H 0.2250 0.4011 -0.0966 0.049 Uiso 1 1 calc R . .
H20F H 0.3514 0.3259 -0.1271 0.049 Uiso 1 1 calc R . .
H20G H 0.3418 0.4546 -0.1468 0.049 Uiso 1 1 calc R . .
C207 C 0.2434(2) 0.4081(2) 0.06496(19) 0.0213(6) Uani 1 1 d . . .
C208 C 0.1594(2) 0.5006(2) 0.0299(2) 0.0262(6) Uani 1 1 d . . .
H20H H 0.1620 0.5339 -0.0395 0.031 Uiso 1 1 calc R . .
C209 C 0.0717(3) 0.5434(2) 0.0978(2) 0.0285(7) Uani 1 1 d . . .
H20I H 0.0137 0.6075 0.0754 0.034 Uiso 1 1 calc R . .
C210 C 0.0687(2) 0.4932(2) 0.1976(2) 0.0260(6) Uani 1 1 d . . .
H21A H 0.0091 0.5228 0.2448 0.031 Uiso 1 1 calc R . .
C211 C 0.1526(2) 0.3995(2) 0.22935(19) 0.0201(6) Uani 1 1 d . . .
N8 N 0.15087(19) 0.34602(17) 0.33170(16) 0.0209(5) Uani 1 1 d . . .
C212 C 0.0951(3) 0.4168(2) 0.3965(2) 0.0287(6) Uani 1 1 d . . .
H21B H 0.0998 0.4939 0.3576 0.043 Uiso 1 1 calc R . .
H21C H 0.1374 0.3928 0.4512 0.043 Uiso 1 1 calc R . .
H21D H 0.0110 0.4106 0.4238 0.043 Uiso 1 1 calc R . .
C213 C 0.1507(2) 0.2324(2) 0.37757(19) 0.0195(6) Uani 1 1 d . . .
C214 C 0.0735(2) 0.1952(2) 0.4684(2) 0.0259(6) Uani 1 1 d . . .
H21E H 0.0174 0.2469 0.4980 0.031 Uiso 1 1 calc R . .
C215 C 0.0789(3) 0.0841(2) 0.5150(2) 0.0293(7) Uani 1 1 d . . .
H21F H 0.0293 0.0581 0.5784 0.035 Uiso 1 1 calc R . .
C216 C 0.1574(2) 0.0098(2) 0.4687(2) 0.0271(6) Uani 1 1 d . . .
H21G H 0.1619 -0.0676 0.4990 0.032 Uiso 1 1 calc R . .
C217 C 0.2283(2) 0.0510(2) 0.3782(2) 0.0233(6) Uani 1 1 d . . .
H21H H 0.2791 0.0005 0.3448 0.028 Uiso 1 1 calc R . .
P1 P 0.8984(2) 0.2120(2) 0.22747(18) 0.0245(10) Uani 0.74(3) 1 d PD A 1
F11 F 0.7920(9) 0.3143(9) 0.1962(9) 0.048(2) Uani 0.74(3) 1 d PD A 1
F12 F 1.0037(8) 0.1097(7) 0.2598(9) 0.0476(18) Uani 0.74(3) 1 d PD A 1
F13 F 0.9369(9) 0.2047(9) 0.1190(5) 0.070(2) Uani 0.74(3) 1 d PD A 1
F14 F 0.8104(7) 0.1297(6) 0.2557(8) 0.065(2) Uani 0.74(3) 1 d PD A 1
F15 F 0.8580(7) 0.2185(7) 0.3374(4) 0.0610(17) Uani 0.74(3) 1 d PD A 1
F16 F 0.9862(7) 0.2935(7) 0.1987(8) 0.068(2) Uani 0.74(3) 1 d PD A 1
P1A P 0.9003(9) 0.2109(8) 0.2248(8) 0.057(5) Uani 0.26(3) 1 d PD A 2
F11A F 0.781(2) 0.301(2) 0.203(3) 0.044(6) Uani 0.26(3) 1 d PD A 2
F12A F 1.018(2) 0.119(2) 0.243(3) 0.062(8) Uani 0.26(3) 1 d PD A 2
F13A F 0.913(3) 0.184(2) 0.1257(14) 0.071(8) Uani 0.26(3) 1 d PD A 2
F14A F 0.8211(19) 0.1216(17) 0.2846(19) 0.066(6) Uani 0.26(3) 1 d PD A 2
F15A F 0.889(3) 0.243(2) 0.321(2) 0.105(10) Uani 0.26(3) 1 d PD A 2
F16A F 0.9781(18) 0.3010(16) 0.156(3) 0.079(7) Uani 0.26(3) 1 d PD A 2
P2 P 0.30033(8) 0.69430(6) 0.34080(6) 0.03271(19) Uani 1 1 d . . .
F21 F 0.29483(17) 0.58802(14) 0.31616(13) 0.0413(4) Uani 1 1 d . . .
F22 F 0.3679(2) 0.61443(15) 0.42881(14) 0.0519(5) Uani 1 1 d . . .
F23 F 0.42730(17) 0.69885(16) 0.26633(14) 0.0514(5) Uani 1 1 d . . .
F24 F 0.2380(2) 0.77184(16) 0.25070(17) 0.0670(6) Uani 1 1 d . . .
F25 F 0.3103(2) 0.79903(16) 0.36492(18) 0.0708(7) Uani 1 1 d . . .
F26 F 0.1763(2) 0.6867(2) 0.41528(19) 0.0832(8) Uani 1 1 d . . .
N300 N 0.9052(4) 0.7623(3) 0.1629(3) 0.0707(10) Uani 1 1 d . . .
C301 C 0.9362(4) 0.8212(3) 0.1857(3) 0.0528(10) Uani 1 1 d . . .
C302 C 0.9699(4) 0.8970(4) 0.2187(4) 0.0880(16) Uani 1 1 d . . .
H30A H 1.0422 0.9214 0.1732 0.132 Uiso 1 1 calc R . .
H30B H 0.9857 0.8594 0.2860 0.132 Uiso 1 1 calc R . .
H30C H 0.9047 0.9613 0.2192 0.132 Uiso 1 1 calc R . .

loop_
_atom_site_aniso_label
_atom_site_aniso_U_11
_atom_site_aniso_U_22
_atom_site_aniso_U_33
_atom_site_aniso_U_23
_atom_site_aniso_U_13
_atom_site_aniso_U_12
Ru1 0.01557(10) 0.01438(11) 0.01637(11) -0.00211(8) -0.00669(8) -0.00222(8)
N1 0.0203(11) 0.0195(11) 0.0177(11) -0.0025(9) -0.0079(9) -0.0040(9)
N2 0.0176(11) 0.0186(11) 0.0160(11) -0.0033(9) -0.0055(9) -0.0054(9)
N3 0.0158(10) 0.0183(11) 0.0189(11) -0.0041(9) -0.0028(9) -0.0039(9)
C101 0.0251(14) 0.0260(15) 0.0271(15) -0.0007(12) -0.0141(12) -0.0087(12)
C102 0.0396(18) 0.0341(17) 0.0345(17) -0.0073(14) -0.0223(14) -0.0102(14)
C103 0.049(2) 0.0317(17) 0.0302(17) -0.0103(13) -0.0157(15) -0.0141(15)
C104 0.0327(16) 0.0246(15) 0.0238(15) -0.0064(12) -0.0097(12) -0.0049(12)
C105 0.0233(14) 0.0172(13) 0.0179(13) -0.0023(10) -0.0064(11) -0.0054(11)
C106 0.0192(13) 0.0196(14) 0.0188(13) -0.0043(11) -0.0043(11) -0.0049(11)
C107 0.0240(14) 0.0172(13) 0.0257(14) -0.0070(11) -0.0080(12) -0.0018(11)
C108 0.0219(14) 0.0185(14) 0.0279(15) -0.0025(11) -0.0092(12) -0.0019(11)
C109 0.0199(13) 0.0226(14) 0.0255(14) -0.0042(11) -0.0114(11) -0.0026(11)
C110 0.0191(13) 0.0193(13) 0.0173(13) -0.0027(10) -0.0060(10) -0.0046(11)
C111 0.0181(13) 0.0205(13) 0.0159(13) -0.0036(10) -0.0040(10) -0.0047(11)
C112 0.0239(14) 0.0266(15) 0.0221(14) -0.0070(11) -0.0110(12) -0.0004(12)
C113 0.0296(16) 0.0378(18) 0.0312(16) -0.0172(14) -0.0112(13) -0.0068(13)
C114 0.0308(16) 0.0269(16) 0.0348(17) -0.0163(13) -0.0085(13) -0.0050(13)
C115 0.0194(13) 0.0207(14) 0.0270(15) -0.0104(11) -0.0039(11) -0.0033(11)
C116 0.0268(15) 0.0208(15) 0.0331(16) -0.0048(12) -0.0135(13) -0.0021(12)
C117 0.0342(16) 0.0174(14) 0.0302(16) -0.0038(12) -0.0145(13) 0.0050(12)
C118 0.0457(19) 0.0250(16) 0.0400(18) -0.0085(14) -0.0191(16) -0.0029(14)
O1 0.0581(15) 0.0245(11) 0.0663(16) -0.0105(11) -0.0484(13) 0.0059(10)
O2 0.0309(11) 0.0185(10) 0.0370(12) -0.0070(8) -0.0198(9) 0.0026(8)
N4 0.0179(11) 0.0186(11) 0.0174(11) -0.0034(9) -0.0059(9) -0.0044(9)
N5 0.0202(11) 0.0163(11) 0.0180(11) -0.0006(9) -0.0093(9) -0.0052(9)
N6 0.0182(11) 0.0184(11) 0.0193(11) -0.0023(9) -0.0084(9) -0.0029(9)
C201 0.0228(14) 0.0226(14) 0.0245(14) -0.0065(11) -0.0079(11) -0.0060(11)
C202 0.0240(14) 0.0401(17) 0.0250(15) -0.0108(13) -0.0026(12) -0.0142(13)
C203 0.0316(16) 0.0487(19) 0.0239(15) -0.0086(14) 0.0003(13) -0.0201(15)
C204 0.0353(17) 0.0394(18) 0.0172(14) -0.0025(12) -0.0068(12) -0.0145(14)
C205 0.0254(14) 0.0214(14) 0.0183(13) -0.0066(11) -0.0059(11) -0.0066(11)
N7 0.0243(12) 0.0275(12) 0.0143(11) -0.0038(9) -0.0083(9) -0.0043(10)
C206 0.0378(17) 0.0413(18) 0.0202(14) -0.0078(13) -0.0133(13) -0.0054(14)
C207 0.0248(14) 0.0181(13) 0.0220(14) -0.0014(11) -0.0094(11) -0.0075(11)
C208 0.0287(15) 0.0229(15) 0.0242(15) 0.0022(12) -0.0139(12) -0.0051(12)
C209 0.0267(15) 0.0204(15) 0.0367(17) -0.0024(12) -0.0170(13) 0.0000(12)
C210 0.0204(14) 0.0219(15) 0.0324(16) -0.0082(12) -0.0088(12) 0.0041(11)
C211 0.0180(13) 0.0197(14) 0.0225(14) -0.0028(11) -0.0080(11) -0.0048(11)
N8 0.0219(11) 0.0201(12) 0.0200(11) -0.0063(9) -0.0073(9) 0.0001(9)
C212 0.0316(16) 0.0282(16) 0.0277(16) -0.0118(12) -0.0106(13) 0.0007(13)
C213 0.0160(12) 0.0249(14) 0.0197(13) -0.0061(11) -0.0086(11) -0.0032(11)
C214 0.0218(14) 0.0324(16) 0.0248(15) -0.0111(12) -0.0027(12) -0.0066(12)
C215 0.0283(15) 0.0413(18) 0.0197(14) -0.0033(13) -0.0041(12) -0.0182(14)
C216 0.0295(15) 0.0262(15) 0.0253(15) 0.0018(12) -0.0123(12) -0.0116(13)
C217 0.0213(13) 0.0197(14) 0.0284(15) -0.0024(11) -0.0093(12) -0.0059(11)
P1 0.0270(16) 0.0275(18) 0.0209(15) -0.0014(12) -0.0066(11) -0.0147(13)
F11 0.050(4) 0.039(4) 0.038(3) 0.001(3) -0.017(3) 0.006(3)
F12 0.036(3) 0.045(3) 0.051(3) -0.002(3) -0.019(3) 0.002(2)
F13 0.047(3) 0.117(6) 0.036(3) -0.031(3) -0.011(2) 0.008(3)
F14 0.038(2) 0.043(3) 0.124(6) -0.032(4) -0.012(4) -0.019(2)
F15 0.068(3) 0.076(4) 0.030(2) -0.006(2) -0.019(2) -0.008(3)
F16 0.062(3) 0.052(3) 0.094(5) -0.006(3) -0.020(3) -0.037(3)
P1A 0.046(6) 0.035(6) 0.077(9) 0.008(5) -0.044(6) 0.013(4)
F11A 0.042(9) 0.033(8) 0.054(13) -0.002(7) -0.024(8) -0.002(7)
F12A 0.037(9) 0.048(10) 0.068(14) 0.017(7) -0.019(8) 0.003(7)
F13A 0.091(17) 0.067(9) 0.081(14) -0.055(9) -0.068(12) 0.039(9)
F14A 0.032(8) 0.055(8) 0.058(9) 0.017(6) 0.025(7) -0.009(5)
F15A 0.16(2) 0.077(12) 0.130(18) -0.091(13) -0.120(16) 0.066(12)
F16A 0.054(7) 0.060(7) 0.102(15) 0.030(9) -0.041(9) -0.029(5)
P2 0.0409(5) 0.0237(4) 0.0316(4) -0.0102(3) -0.0040(4) -0.0048(4)
F21 0.0532(12) 0.0343(10) 0.0462(11) -0.0163(8) -0.0164(9) -0.0124(9)
F22 0.0880(16) 0.0375(11) 0.0375(11) -0.0068(9) -0.0275(11) -0.0151(10)
F23 0.0495(12) 0.0606(13) 0.0456(12) -0.0155(10) 0.0000(10) -0.0245(10)
F24 0.0703(15) 0.0430(12) 0.0782(16) -0.0007(11) -0.0411(13) 0.0051(11)
F25 0.111(2) 0.0348(12) 0.0750(16) -0.0288(11) -0.0209(14) -0.0090(12)
F26 0.0555(15) 0.0888(18) 0.0836(18) -0.0385(15) 0.0292(13) -0.0098(13)
N300 0.088(3) 0.061(2) 0.067(2) -0.0314(19) -0.020(2) -0.002(2)
C301 0.057(2) 0.042(2) 0.054(2) -0.0187(19) -0.017(2) 0.0113(19)
C302 0.070(3) 0.079(3) 0.137(5) -0.053(3) -0.039(3) -0.005(3)

loop_
_atom_type_symbol
_atom_type_description
_atom_type_scat_dispersion_real
_atom_type_scat_dispersion_imag
_atom_type_scat_source
C C 0.0033 0.0016 'International Tables Vol C Tables 4.2.6.8 and 6.1.1.4'
H H 0.0000 0.0000 'International Tables Vol C Tables 4.2.6.8 and 6.1.1.4'
F F 0.0171 0.0103 'International Tables Vol C Tables 4.2.6.8 and 6.1.1.4'
N N 0.0061 0.0033 'International Tables Vol C Tables 4.2.6.8 and 6.1.1.4'
O O 0.0106 0.0060 'International Tables Vol C Tables 4.2.6.8 and 6.1.1.4'
P P 0.1023 0.0942 'International Tables Vol C Tables 4.2.6.8 and 6.1.1.4'
Ru Ru -1.2594 0.8363 'International Tables Vol C Tables 4.2.6.8 and 6.1.1.4'

loop_
_geom_angle_atom_site_label_1
_geom_angle_atom_site_label_2
_geom_angle_atom_site_label_3
_geom_angle
_geom_angle_site_symmetry_1
_geom_angle_site_symmetry_3
_geom_angle_publ_flag
N2 Ru1 N6 91.95(8) . . ?
N2 Ru1 N4 92.92(8) . . ?
N6 Ru1 N4 174.70(8) . . ?
N2 Ru1 N3 79.57(8) . . ?
N6 Ru1 N3 88.88(8) . . ?
N4 Ru1 N3 89.94(8) . . ?
N2 Ru1 N5 178.29(9) . . ?
N6 Ru1 N5 87.68(8) . . ?
N4 Ru1 N5 87.51(8) . . ?
N3 Ru1 N5 102.09(8) . . ?
N2 Ru1 N1 79.68(8) . . ?
N6 Ru1 N1 90.94(8) . . ?
N4 Ru1 N1 92.00(8) . . ?
N3 Ru1 N1 159.22(8) . . ?
N5 Ru1 N1 98.66(8) . . ?
C101 N1 C105 117.4(2) . . ?
C101 N1 Ru1 129.34(19) . . ?
C105 N1 Ru1 113.22(16) . . ?
C110 N2 C106 121.1(2) . . ?
C110 N2 Ru1 119.27(17) . . ?
C106 N2 Ru1 119.59(17) . . ?
C115 N3 C111 116.7(2) . . ?
C115 N3 Ru1 129.85(18) . . ?
C111 N3 Ru1 113.38(16) . . ?
N1 C101 C102 123.1(3) . . ?
N1 C101 H10A 118.5 . . ?
C102 C101 H10A 118.5 . . ?
C101 C102 C103 119.2(3) . . ?
C101 C102 H10B 120.4 . . ?
C103 C102 H10B 120.4 . . ?
C102 C103 C104 118.8(3) . . ?
C102 C103 H10C 120.6 . . ?
C104 C103 H10C 120.6 . . ?
C105 C104 C103 119.8(3) . . ?
C105 C104 H10D 120.1 . . ?
C103 C104 H10D 120.1 . . ?
N1 C105 C104 121.6(2) . . ?
N1 C105 C106 114.7(2) . . ?
C104 C105 C106 123.7(2) . . ?
N2 C106 C107 120.3(2) . . ?
N2 C106 C105 112.6(2) . . ?
C107 C106 C105 126.8(2) . . ?
C106 C107 C108 119.4(2) . . ?
C106 C107 H10E 120.3 . . ?
C108 C107 H10E 120.3 . . ?
C107 C108 C109 119.7(2) . . ?
C107 C108 C116 122.7(2) . . ?
C109 C108 C116 117.5(2) . . ?
C110 C109 C108 119.4(2) . . ?
C110 C109 H10F 120.3 . . ?
C108 C109 H10F 120.3 . . ?
N2 C110 C109 120.1(2) . . ?
N2 C110 C111 113.0(2) . . ?
C109 C110 C111 126.9(2) . . ?
N3 C111 C112 122.1(2) . . ?
N3 C111 C110 114.5(2) . . ?
C112 C111 C110 123.4(2) . . ?
C113 C112 C111 119.9(3) . . ?
C113 C112 H11A 120.1 . . ?
C111 C112 H11A 120.1 . . ?
C112 C113 C114 118.3(3) . . ?
C112 C113 H11B 120.9 . . ?
C114 C113 H11B 120.9 . . ?
C115 C114 C113 119.6(3) . . ?
C115 C114 H11C 120.2 . . ?
C113 C114 H11C 120.2 . . ?
N3 C115 C114 123.4(3) . . ?
N3 C115 H11D 118.3 . . ?
C114 C115 H11D 118.3 . . ?
O1 C116 O2 124.4(2) . . ?
O1 C116 C108 122.8(3) . . ?
O2 C116 C108 112.8(2) . . ?
O2 C117 C118 107.5(2) . . ?
O2 C117 H11E 110.2 . . ?
C118 C117 H11E 110.2 . . ?
O2 C117 H11F 110.2 . . ?
C118 C117 H11F 110.2 . . ?
H11E C117 H11F 108.5 . . ?
C117 C118 H11G 109.5 . . ?
C117 C118 H11H 109.5 . . ?
H11G C118 H11H 109.5 . . ?
C117 C118 H11I 109.5 . . ?
H11G C118 H11I 109.5 . . ?
H11H C118 H11I 109.5 . . ?
C116 O2 C117 115.3(2) . . ?
C201 N4 C205 117.9(2) . . ?
C201 N4 Ru1 121.68(17) . . ?
C205 N4 Ru1 120.40(17) . . ?
C211 N5 C207 117.8(2) . . ?
C211 N5 Ru1 121.56(16) . . ?
C207 N5 Ru1 120.61(18) . . ?
C213 N6 C217 117.9(2) . . ?
C213 N6 Ru1 121.10(16) . . ?
C217 N6 Ru1 120.51(18) . . ?
N4 C201 C202 123.7(3) . . ?
N4 C201 H20A 118.1 . . ?
C202 C201 H20A 118.1 . . ?
C201 C202 C203 118.3(3) . . ?
C201 C202 H20B 120.8 . . ?
C203 C202 H20B 120.8 . . ?
C202 C203 C204 119.5(3) . . ?
C202 C203 H20C 120.3 . . ?
C204 C203 H20C 120.3 . . ?
C203 C204 C205 120.0(3) . . ?
C203 C204 H20D 120.0 . . ?
C205 C204 H20D 120.0 . . ?
N4 C205 C204 120.6(2) . . ?
N4 C205 N7 117.9(2) . . ?
C204 C205 N7 121.5(2) . . ?
C205 N7 C207 121.9(2) . . ?
C205 N7 C206 115.7(2) . . ?
C207 N7 C206 115.8(2) . . ?
N7 C206 H20E 109.5 . . ?
N7 C206 H20F 109.5 . . ?
H20E C206 H20F 109.5 . . ?
N7 C206 H20G 109.5 . . ?
H20E C206 H20G 109.5 . . ?
H20F C206 H20G 109.5 . . ?
N5 C207 C208 122.4(2) . . ?
N5 C207 N7 117.2(2) . . ?
C208 C207 N7 120.4(2) . . ?
C209 C208 C207 118.7(3) . . ?
C209 C208 H20H 120.7 . . ?
C207 C208 H20H 120.7 . . ?
C210 C209 C208 119.7(3) . . ?
C210 C209 H20I 120.2 . . ?
C208 C209 H20I 120.2 . . ?
C209 C210 C211 119.7(3) . . ?
C209 C210 H21A 120.2 . . ?
C211 C210 H21A 120.2 . . ?
N5 C211 C210 121.8(2) . . ?
N5 C211 N8 117.5(2) . . ?
C210 C211 N8 120.7(2) . . ?
C213 N8 C211 123.0(2) . . ?
C213 N8 C212 116.0(2) . . ?
C211 N8 C212 115.5(2) . . ?
N8 C212 H21B 109.5 . . ?
N8 C212 H21C 109.5 . . ?
H21B C212 H21C 109.5 . . ?
N8 C212 H21D 109.5 . . ?
H21B C212 H21D 109.5 . . ?
H21C C212 H21D 109.5 . . ?
N6 C213 C214 121.0(2) . . ?
N6 C213 N8 118.5(2) . . ?
C214 C213 N8 120.5(2) . . ?
C215 C214 C213 119.9(3) . . ?
C215 C214 H21E 120.0 . . ?
C213 C214 H21E 120.0 . . ?
C214 C215 C216 119.4(3) . . ?
C214 C215 H21F 120.3 . . ?
C216 C215 H21F 120.3 . . ?
C217 C216 C215 118.2(3) . . ?
C217 C216 H21G 120.9 . . ?
C215 C216 H21G 120.9 . . ?
N6 C217 C216 123.4(3) . . ?
N6 C217 H21H 118.3 . . ?
C216 C217 H21H 118.3 . . ?
F13 P1 F16 89.8(4) . . ?
F13 P1 F15 179.2(4) . . ?
F16 P1 F15 91.0(4) . . ?
F13 P1 F14 89.8(4) . . ?
F16 P1 F14 179.6(4) . . ?
F15 P1 F14 89.4(4) . . ?
F13 P1 F12 89.9(5) . . ?
F16 P1 F12 89.7(4) . . ?
F15 P1 F12 90.2(4) . . ?
F14 P1 F12 90.3(4) . . ?
F13 P1 F11 90.6(5) . . ?
F16 P1 F11 90.6(5) . . ?
F15 P1 F11 89.3(5) . . ?
F14 P1 F11 89.5(5) . . ?
F12 P1 F11 179.4(6) . . ?
F14A P1A F15A 92.3(12) . . ?
F14A P1A F16A 175.2(12) . . ?
F15A P1A F16A 92.3(11) . . ?
F14A P1A F13A 90.4(11) . . ?
F15A P1A F13A 177.1(13) . . ?
F16A P1A F13A 85.0(11) . . ?
F14A P1A F12A 90.2(12) . . ?
F15A P1A F12A 93.1(12) . . ?
F16A P1A F12A 91.1(13) . . ?
F13A P1A F12A 87.9(12) . . ?
F14A P1A F11A 89.0(13) . . ?
F15A P1A F11A 89.3(13) . . ?
F16A P1A F11A 89.5(12) . . ?
F13A P1A F11A 89.8(13) . . ?
F12A P1A F11A 177.6(16) . . ?
F26 P2 F24 91.86(14) . . ?
F26 P2 F23 178.61(13) . . ?
F24 P2 F23 89.13(12) . . ?
F26 P2 F25 91.54(14) . . ?
F24 P2 F25 91.20(12) . . ?
F23 P2 F25 89.41(12) . . ?
F26 P2 F22 90.24(14) . . ?
F24 P2 F22 177.72(13) . . ?
F23 P2 F22 88.76(12) . . ?
F25 P2 F22 89.65(12) . . ?
F26 P2 F21 89.96(12) . . ?
F24 P2 F21 89.76(11) . . ?
F23 P2 F21 89.07(10) . . ?
F25 P2 F21 178.18(13) . . ?
F22 P2 F21 89.33(10) . . ?
N300 C301 C302 176.9(5) . . ?
C301 C302 H30A 109.5 . . ?
C301 C302 H30B 109.5 . . ?
H30A C302 H30B 109.5 . . ?
C301 C302 H30C 109.5 . . ?
H30A C302 H30C 109.5 . . ?
H30B C302 H30C 109.5 . . ?

loop_
_geom_bond_atom_site_label_1
_geom_bond_atom_site_label_2
_geom_bond_distance
_geom_bond_site_symmetry_2
_geom_bond_publ_flag
Ru1 N2 1.944(2) . ?
Ru1 N6 2.072(2) . ?
Ru1 N4 2.076(2) . ?
Ru1 N3 2.078(2) . ?
Ru1 N5 2.078(2) . ?
Ru1 N1 2.079(2) . ?
N1 C101 1.348(3) . ?
N1 C105 1.378(3) . ?
N2 C110 1.360(3) . ?
N2 C106 1.366(3) . ?
N3 C115 1.349(3) . ?
N3 C111 1.373(3) . ?
C101 C102 1.378(4) . ?
C101 H10A 0.9500 . ?
C102 C103 1.382(4) . ?
C102 H10B 0.9500 . ?
C103 C104 1.384(4) . ?
C103 H10C 0.9500 . ?
C104 C105 1.379(4) . ?
C104 H10D 0.9500 . ?
C105 C106 1.479(4) . ?
C106 C107 1.376(3) . ?
C107 C108 1.388(4) . ?
C107 H10E 0.9500 . ?
C108 C109 1.397(4) . ?
C108 C116 1.488(4) . ?
C109 C110 1.379(3) . ?
C109 H10F 0.9500 . ?
C110 C111 1.476(4) . ?
C111 C112 1.382(4) . ?
C112 C113 1.381(4) . ?
C112 H11A 0.9500 . ?
C113 C114 1.383(4) . ?
C113 H11B 0.9500 . ?
C114 C115 1.373(4) . ?
C114 H11C 0.9500 . ?
C115 H11D 0.9500 . ?
C116 O1 1.210(3) . ?
C116 O2 1.329(3) . ?
C117 O2 1.457(3) . ?
C117 C118 1.497(4) . ?
C117 H11E 0.9900 . ?
C117 H11F 0.9900 . ?
C118 H11G 0.9800 . ?
C118 H11H 0.9800 . ?
C118 H11I 0.9800 . ?
N4 C201 1.352(3) . ?
N4 C205 1.357(3) . ?
N5 C211 1.360(3) . ?
N5 C207 1.361(3) . ?
N6 C213 1.349(3) . ?
N6 C217 1.359(3) . ?
C201 C202 1.363(4) . ?
C201 H20A 0.9500 . ?
C202 C203 1.374(4) . ?
C202 H20B 0.9500 . ?
C203 C204 1.375(4) . ?
C203 H20C 0.9500 . ?
C204 C205 1.391(4) . ?
C204 H20D 0.9500 . ?
C205 N7 1.401(3) . ?
N7 C207 1.412(3) . ?
N7 C206 1.473(3) . ?
C206 H20E 0.9800 . ?
C206 H20F 0.9800 . ?
C206 H20G 0.9800 . ?
C207 C208 1.384(4) . ?
C208 C209 1.378(4) . ?
C208 H20H 0.9500 . ?
C209 C210 1.370(4) . ?
C209 H20I 0.9500 . ?
C210 C211 1.381(3) . ?
C210 H21A 0.9500 . ?
C211 N8 1.410(3) . ?
N8 C213 1.407(3) . ?
N8 C212 1.478(3) . ?
C212 H21B 0.9800 . ?
C212 H21C 0.9800 . ?
C212 H21D 0.9800 . ?
C213 C214 1.395(3) . ?
C214 C215 1.370(4) . ?
C214 H21E 0.9500 . ?
C215 C216 1.387(4) . ?
C215 H21F 0.9500 . ?
C216 C217 1.367(4) . ?
C216 H21G 0.9500 . ?
C217 H21H 0.9500 . ?
P1 F13 1.565(5) . ?
P1 F16 1.576(4) . ?
P1 F15 1.582(5) . ?
P1 F14 1.587(5) . ?
P1 F12 1.598(5) . ?
P1 F11 1.603(5) . ?
P1A F14A 1.566(12) . ?
P1A F15A 1.582(12) . ?
P1A F16A 1.582(12) . ?
P1A F13A 1.583(13) . ?
P1A F12A 1.589(13) . ?
P1A F11A 1.610(13) . ?
P2 F26 1.571(2) . ?
P2 F24 1.583(2) . ?
P2 F23 1.595(2) . ?
P2 F25 1.597(2) . ?
P2 F22 1.602(2) . ?
P2 F21 1.6022(18) . ?
N300 C301 1.134(5) . ?
C301 C302 1.452(6) . ?
C302 H30A 0.9800 . ?
C302 H30B 0.9800 . ?
C302 H30C 0.9800 . ?

loop_
_geom_torsion_atom_site_label_1
_geom_torsion_atom_site_label_2
_geom_torsion_atom_site_label_3
_geom_torsion_atom_site_label_4
_geom_torsion
_geom_torsion_site_symmetry_1
_geom_torsion_site_symmetry_2
_geom_torsion_site_symmetry_3
_geom_torsion_site_symmetry_4
_geom_torsion_publ_flag
N2 Ru1 N1 C101 173.6(2) . . . . ?
N6 Ru1 N1 C101 81.8(2) . . . . ?
N4 Ru1 N1 C101 -93.8(2) . . . . ?
N3 Ru1 N1 C101 171.1(2) . . . . ?
N5 Ru1 N1 C101 -6.0(2) . . . . ?
N2 Ru1 N1 C105 -4.72(16) . . . . ?
N6 Ru1 N1 C105 -96.53(17) . . . . ?
N4 Ru1 N1 C105 87.89(17) . . . . ?
N3 Ru1 N1 C105 -7.2(3) . . . . ?
N5 Ru1 N1 C105 175.67(16) . . . . ?
N6 Ru1 N2 C110 -83.23(19) . . . . ?
N4 Ru1 N2 C110 94.67(18) . . . . ?
N3 Ru1 N2 C110 5.27(18) . . . . ?
N5 Ru1 N2 C110 -161(3) . . . . ?
N1 Ru1 N2 C110 -173.83(19) . . . . ?
N6 Ru1 N2 C106 93.70(18) . . . . ?
N4 Ru1 N2 C106 -88.40(19) . . . . ?
N3 Ru1 N2 C106 -177.80(19) . . . . ?
N5 Ru1 N2 C106 16(3) . . . . ?
N1 Ru1 N2 C106 3.10(18) . . . . ?
N2 Ru1 N3 C115 173.8(2) . . . . ?
N6 Ru1 N3 C115 -94.0(2) . . . . ?
N4 Ru1 N3 C115 80.8(2) . . . . ?
N5 Ru1 N3 C115 -6.6(2) . . . . ?
N1 Ru1 N3 C115 176.3(2) . . . . ?
N2 Ru1 N3 C111 -4.57(16) . . . . ?
N6 Ru1 N3 C111 87.63(17) . . . . ?
N4 Ru1 N3 C111 -97.55(17) . . . . ?
N5 Ru1 N3 C111 175.02(16) . . . . ?
N1 Ru1 N3 C111 -2.1(3) . . . . ?
C105 N1 C101 C102 -3.1(4) . . . . ?
Ru1 N1 C101 C102 178.7(2) . . . . ?
N1 C101 C102 C103 0.1(4) . . . . ?
C101 C102 C103 C104 2.2(4) . . . . ?
C102 C103 C104 C105 -1.5(4) . . . . ?
C101 N1 C105 C104 3.8(4) . . . . ?
Ru1 N1 C105 C104 -177.7(2) . . . . ?
C101 N1 C105 C106 -172.9(2) . . . . ?
Ru1 N1 C105 C106 5.6(3) . . . . ?
C103 C104 C105 N1 -1.6(4) . . . . ?
C103 C104 C105 C106 174.9(3) . . . . ?
C110 N2 C106 C107 2.0(4) . . . . ?
Ru1 N2 C106 C107 -174.90(18) . . . . ?
C110 N2 C106 C105 175.9(2) . . . . ?
Ru1 N2 C106 C105 -1.0(3) . . . . ?
N1 C105 C106 N2 -3.2(3) . . . . ?
C104 C105 C106 N2 -179.9(2) . . . . ?
N1 C105 C106 C107 170.2(2) . . . . ?
C104 C105 C106 C107 -6.4(4) . . . . ?
N2 C106 C107 C108 -1.1(4) . . . . ?
C105 C106 C107 C108 -174.1(2) . . . . ?
C106 C107 C108 C109 -0.4(4) . . . . ?
C106 C107 C108 C116 176.4(2) . . . . ?
C107 C108 C109 C110 1.0(4) . . . . ?
C116 C108 C109 C110 -176.0(2) . . . . ?
C106 N2 C110 C109 -1.3(4) . . . . ?
Ru1 N2 C110 C109 175.55(18) . . . . ?
C106 N2 C110 C111 178.2(2) . . . . ?
Ru1 N2 C110 C111 -4.9(3) . . . . ?
C108 C109 C110 N2 -0.2(4) . . . . ?
C108 C109 C110 C111 -179.6(2) . . . . ?
C115 N3 C111 C112 1.8(3) . . . . ?
Ru1 N3 C111 C112 -179.6(2) . . . . ?
C115 N3 C111 C110 -175.2(2) . . . . ?
Ru1 N3 C111 C110 3.4(3) . . . . ?
N2 C110 C111 N3 0.7(3) . . . . ?
C109 C110 C111 N3 -179.8(2) . . . . ?
N2 C110 C111 C112 -176.3(2) . . . . ?
C109 C110 C111 C112 3.2(4) . . . . ?
N3 C111 C112 C113 -1.1(4) . . . . ?
C110 C111 C112 C113 175.6(2) . . . . ?
C111 C112 C113 C114 -0.4(4) . . . . ?
C112 C113 C114 C115 1.1(4) . . . . ?
C111 N3 C115 C114 -1.1(4) . . . . ?
Ru1 N3 C115 C114 -179.4(2) . . . . ?
C113 C114 C115 N3 -0.3(4) . . . . ?
C107 C108 C116 O1 173.8(3) . . . . ?
C109 C108 C116 O1 -9.3(4) . . . . ?
C107 C108 C116 O2 -6.1(4) . . . . ?
C109 C108 C116 O2 170.8(2) . . . . ?
O1 C116 O2 C117 -0.7(4) . . . . ?
C108 C116 O2 C117 179.2(2) . . . . ?
C118 C117 O2 C116 -173.9(2) . . . . ?
N2 Ru1 N4 C201 -35.4(2) . . . . ?
N6 Ru1 N4 C201 121.3(9) . . . . ?
N3 Ru1 N4 C201 44.1(2) . . . . ?
N5 Ru1 N4 C201 146.2(2) . . . . ?
N1 Ru1 N4 C201 -115.2(2) . . . . ?
N2 Ru1 N4 C205 142.8(2) . . . . ?
N6 Ru1 N4 C205 -60.5(10) . . . . ?
N3 Ru1 N4 C205 -137.6(2) . . . . ?
N5 Ru1 N4 C205 -35.5(2) . . . . ?
N1 Ru1 N4 C205 63.1(2) . . . . ?
N2 Ru1 N5 C211 109(3) . . . . ?
N6 Ru1 N5 C211 31.36(19) . . . . ?
N4 Ru1 N5 C211 -146.41(19) . . . . ?
N3 Ru1 N5 C211 -57.00(19) . . . . ?
N1 Ru1 N5 C211 121.95(19) . . . . ?
N2 Ru1 N5 C207 -68(3) . . . . ?
N6 Ru1 N5 C207 -145.66(19) . . . . ?
N4 Ru1 N5 C207 36.57(19) . . . . ?
N3 Ru1 N5 C207 125.98(18) . . . . ?
N1 Ru1 N5 C207 -55.07(19) . . . . ?
N2 Ru1 N6 C213 144.42(19) . . . . ?
N4 Ru1 N6 C213 -12.3(10) . . . . ?
N3 Ru1 N6 C213 64.90(19) . . . . ?
N5 Ru1 N6 C213 -37.25(19) . . . . ?
N1 Ru1 N6 C213 -135.88(19) . . . . ?
N2 Ru1 N6 C217 -27.8(2) . . . . ?
N4 Ru1 N6 C217 175.5(8) . . . . ?
N3 Ru1 N6 C217 -107.3(2) . . . . ?
N5 Ru1 N6 C217 150.5(2) . . . . ?
N1 Ru1 N6 C217 51.9(2) . . . . ?
C205 N4 C201 C202 -3.0(4) . . . . ?
Ru1 N4 C201 C202 175.3(2) . . . . ?
N4 C201 C202 C203 1.7(4) . . . . ?
C201 C202 C203 C204 0.7(4) . . . . ?
C202 C203 C204 C205 -1.5(5) . . . . ?
C201 N4 C205 C204 2.0(4) . . . . ?
Ru1 N4 C205 C204 -176.3(2) . . . . ?
C201 N4 C205 N7 179.3(2) . . . . ?
Ru1 N4 C205 N7 0.9(3) . . . . ?
C203 C204 C205 N4 0.2(4) . . . . ?
C203 C204 C205 N7 -177.0(3) . . . . ?
N4 C205 N7 C207 54.9(3) . . . . ?
C204 C205 N7 C207 -127.9(3) . . . . ?
N4 C205 N7 C206 -154.8(2) . . . . ?
C204 C205 N7 C206 22.5(4) . . . . ?
C211 N5 C207 C208 -0.8(4) . . . . ?
Ru1 N5 C207 C208 176.37(19) . . . . ?
C211 N5 C207 N7 179.8(2) . . . . ?
Ru1 N5 C207 N7 -3.0(3) . . . . ?
C205 N7 C207 N5 -53.5(3) . . . . ?
C206 N7 C207 N5 156.2(2) . . . . ?
C205 N7 C207 C208 127.1(3) . . . . ?
C206 N7 C207 C208 -23.3(3) . . . . ?
N5 C207 C208 C209 1.6(4) . . . . ?
N7 C207 C208 C209 -179.0(2) . . . . ?
C207 C208 C209 C210 -0.8(4) . . . . ?
C208 C209 C210 C211 -0.7(4) . . . . ?
C207 N5 C211 C210 -0.9(4) . . . . ?
Ru1 N5 C211 C210 -177.98(19) . . . . ?
C207 N5 C211 N8 -179.7(2) . . . . ?
Ru1 N5 C211 N8 3.2(3) . . . . ?
C209 C210 C211 N5 1.6(4) . . . . ?
C209 C210 C211 N8 -179.6(2) . . . . ?
N5 C211 N8 C213 -53.8(3) . . . . ?
C210 C211 N8 C213 127.4(3) . . . . ?
N5 C211 N8 C212 153.2(2) . . . . ?
C210 C211 N8 C212 -25.6(3) . . . . ?
C217 N6 C213 C214 3.0(4) . . . . ?
Ru1 N6 C213 C214 -169.38(19) . . . . ?
C217 N6 C213 N8 -179.5(2) . . . . ?
Ru1 N6 C213 N8 8.0(3) . . . . ?
C211 N8 C213 N6 47.5(3) . . . . ?
C212 N8 C213 N6 -159.7(2) . . . . ?
C211 N8 C213 C214 -135.1(3) . . . . ?
C212 N8 C213 C214 17.7(3) . . . . ?
N6 C213 C214 C215 1.0(4) . . . . ?
N8 C213 C214 C215 -176.4(2) . . . . ?
C213 C214 C215 C216 -3.0(4) . . . . ?
C214 C215 C216 C217 1.0(4) . . . . ?
C213 N6 C217 C216 -5.3(4) . . . . ?
Ru1 N6 C217 C216 167.2(2) . . . . ?
C215 C216 C217 N6 3.3(4) . . . . ?
